data_7224429
loop_
_publ_author_name
'Wang, Guang-Tu'
'Zhang, Jing-Chuan'
'Tang, Zeng-Yi'
'Zhou, Heng-Tai'
'Zhang, Li'
'Yang, Rui-Wu'
'Zou, Ping'
'Yu, Ying-Hui'
'Gao, Jin-Sheng'
'Hou, Guang-Feng'

_publ_section_title
;
 Synthesis, structures, luminescence and magnetism of nine lanthanide
 complexes with three-dimensional frameworks constructed from
 2-(pyridyl-N-oxide)methylphosphonic acid and oxalic acid
;
_journal_issue 14
_journal_name_full CrystEngComm
_journal_page_first 2437
_journal_paper_doi 10.1039/C6CE00023A
_journal_volume 18
_journal_year 2016
_chemical_formula_moiety 'C8 H9 Eu N O9 P, 3(H2 O)'
_chemical_formula_sum 'C8 H15 Eu N O12 P'
_chemical_formula_weight 500.14
_chemical_name_systematic
; 
 ? 
;
_space_group_IT_number 14
_symmetry_cell_setting monoclinic
_symmetry_space_group_name_Hall '-P 2ybc'
_symmetry_space_group_name_H-M 'P 1 21/c 1'
_atom_sites_solution_hydrogens geom
_atom_sites_solution_primary direct
_atom_sites_solution_secondary difmap
_audit_creation_method SHELXL-97
_audit_update_record
;
2016-02-01 deposited with the CCDC.
2016-02-23 downloaded from the CCDC.
;
_cell_angle_alpha 90.00
_cell_angle_beta 112.447(2)
_cell_angle_gamma 90.00
_cell_formula_units_Z 4
_cell_length_a 9.7558(2)
_cell_length_b 10.5549(2)
_cell_length_c 16.5111(4)
_cell_measurement_reflns_used 3930
_cell_measurement_temperature 293(2)
_cell_measurement_theta_max 28.9149
_cell_measurement_theta_min 2.8763
_cell_volume 1571.36(6)
_computing_cell_refinement
;
CrysAlisPro, Agilent Technologies,
Version 1.171.35.21 (release 20-01-2012 CrysAlis171 .NET)
(compiled Jan 23 2012,18:06:46)
;
_computing_data_collection
;
CrysAlisPro, Agilent Technologies,
Version 1.171.35.21 (release 20-01-2012 CrysAlis171 .NET)
(compiled Jan 23 2012,18:06:46)
;
_computing_data_reduction
;
CrysAlisPro, Agilent Technologies,
Version 1.171.35.21 (release 20-01-2012 CrysAlis171 .NET)
(compiled Jan 23 2012,18:06:46)
;
_computing_structure_refinement 'SHELXL-97 (Sheldrick, 1997)'
_computing_structure_solution 'SHELXS-97 (Sheldrick, 1990)'
_diffrn_ambient_temperature 293(2)
_diffrn_detector_area_resol_mean 16.1954
_diffrn_measured_fraction_theta_full 0.999
_diffrn_measured_fraction_theta_max 0.999
_diffrn_measurement_device_type 'Xcalibur, Eos'
_diffrn_measurement_method '\w scans'
_diffrn_radiation_monochromator graphite
_diffrn_radiation_source 'fine-focus sealed tube'
_diffrn_radiation_type MoK\a
_diffrn_radiation_wavelength 0.71073
_diffrn_reflns_av_R_equivalents 0.0200
_diffrn_reflns_av_sigmaI/netI 0.0286
_diffrn_reflns_limit_h_max 7
_diffrn_reflns_limit_h_min -11
_diffrn_reflns_limit_k_max 8
_diffrn_reflns_limit_k_min -12
_diffrn_reflns_limit_l_max 19
_diffrn_reflns_limit_l_min -19
_diffrn_reflns_number 6297
_diffrn_reflns_theta_full 25.00
_diffrn_reflns_theta_max 25.00
_diffrn_reflns_theta_min 2.88
_exptl_absorpt_coefficient_mu 4.155
_exptl_absorpt_correction_T_max 0.4758
_exptl_absorpt_correction_T_min 0.4418
_exptl_absorpt_correction_type multi-scan
_exptl_absorpt_process_details
;
CrysAlisPro, Agilent Technologies,
Version 1.171.35.21 (release 20-01-2012 CrysAlis171 .NET)
(compiled Jan 23 2012,18:06:46)
Empirical absorption correction using spherical harmonics,
 implemented in SCALE3 ABSPACK scaling algorithm.
;
_exptl_crystal_colour colorless
_exptl_crystal_density_diffrn 2.114
_exptl_crystal_density_method 'not measured'
_exptl_crystal_description block
_exptl_crystal_F_000 976
_exptl_crystal_size_max 0.23
_exptl_crystal_size_mid 0.22
_exptl_crystal_size_min 0.21
_refine_diff_density_max 0.923
_refine_diff_density_min -0.922
_refine_diff_density_rms 0.111
_refine_ls_extinction_method none
_refine_ls_goodness_of_fit_ref 1.025
_refine_ls_hydrogen_treatment mixed
_refine_ls_matrix_type full
_refine_ls_number_parameters 209
_refine_ls_number_reflns 2766
_refine_ls_number_restraints 12
_refine_ls_restrained_S_all 1.052
_refine_ls_R_factor_all 0.0278
_refine_ls_R_factor_gt 0.0247
_refine_ls_shift/su_max 0.001
_refine_ls_shift/su_mean 0.000
_refine_ls_structure_factor_coef Fsqd
_refine_ls_weighting_details 'calc w=1/[\s^2^(Fo^2^)+(0.0254P)^2^+4.6978P] where P=(Fo^2^+2Fc^2^)/3'
_refine_ls_weighting_scheme calc
_refine_ls_wR_factor_gt 0.0593
_refine_ls_wR_factor_ref 0.0612
_reflns_number_gt 2548
_reflns_number_total 2766
_reflns_threshold_expression >2sigma(I)
_cod_data_source_file c6ce00023a2.cif
_cod_data_source_block 1-Eu
_cod_depositor_comments 'Adding full bibliography for 7224429--7224437.cif.'
_cod_original_sg_symbol_H-M 'P 21/c'
_cod_database_code 7224429

loop_
_symmetry_equiv_pos_as_xyz
'x, y, z'
'-x, y+1/2, -z+1/2'
'-x, -y, -z'
'x, -y-1/2, z-1/2'

loop_
_atom_site_label
_atom_site_type_symbol
_atom_site_fract_x
_atom_site_fract_y
_atom_site_fract_z
_atom_site_U_iso_or_equiv
_atom_site_adp_type
_atom_site_occupancy
_atom_site_symmetry_multiplicity
_atom_site_calc_flag
_atom_site_refinement_flags
C1 C -0.3214(6) 1.0510(6) -0.0291(4) 0.0442(14) Uani 1 1 d .
H1 H -0.3926 1.1064 -0.0654 0.053 Uiso 1 1 calc R
C2 C -0.3538(7) 0.9248(7) -0.0280(5) 0.0587(19) Uani 1 1 d .
H2 H -0.4466 0.8944 -0.0640 0.070 Uiso 1 1 calc R
C3 C -0.2505(9) 0.8441(7) 0.0258(4) 0.063(2) Uani 1 1 d .
H3 H -0.2725 0.7586 0.0271 0.076 Uiso 1 1 calc R
C4 C -0.1126(8) 0.8902(5) 0.0784(4) 0.0480(15) Uani 1 1 d .
H4 H -0.0418 0.8352 0.1153 0.058 Uiso 1 1 calc R
C5 C -0.0789(5) 1.0165(5) 0.0768(3) 0.0304(11) Uani 1 1 d .
C6 C 0.0670(5) 1.0724(5) 0.1292(3) 0.0308(11) Uani 1 1 d .
H6A H 0.0904 1.1364 0.0943 0.037 Uiso 1 1 calc R
H6B H 0.1421 1.0068 0.1426 0.037 Uiso 1 1 calc R
C7 C -0.0717(4) 0.9673(4) 0.4681(3) 0.0218(9) Uani 1 1 d .
C8 C 0.5177(4) 0.9401(4) 0.5284(3) 0.0197(9) Uani 1 1 d .
Eu1 Eu 0.17947(2) 0.88824(2) 0.393348(12) 0.01686(9) Uani 1 1 d .
N1 N -0.1856(4) 1.0947(4) 0.0227(3) 0.0288(9) Uani 1 1 d .
O1 O 0.0602(3) 1.0407(3) 0.28972(19) 0.0261(7) Uani 1 1 d .
O2 O 0.2346(3) 1.2043(4) 0.2702(2) 0.0372(9) Uani 1 1 d .
H2A H 0.2862 1.1643 0.3138 0.056 Uiso 1 1 calc R
O3 O -0.0391(3) 1.2457(3) 0.21039(18) 0.0259(7) Uani 1 1 d .
O4 O -0.1560(4) 1.2166(3) 0.0178(2) 0.0312(8) Uani 1 1 d .
O5 O -0.1858(3) 0.9804(3) 0.4847(2) 0.0280(7) Uani 1 1 d .
O6 O -0.0618(3) 0.9092(3) 0.4054(2) 0.0282(8) Uani 1 1 d .
O7 O 0.4265(3) 0.8518(3) 0.5068(2) 0.0311(8) Uani 1 1 d .
O8 O 0.6395(3) 0.9408(3) 0.59289(19) 0.0275(7) Uani 1 1 d .
O9 O 0.3205(4) 0.8226(5) 0.3091(3) 0.0668(15) Uani 1 1 d .
H91 H 0.2837 0.7680 0.2780 0.100 Uiso 1 1 d R
H92 H 0.3985 0.8635 0.3116 0.100 Uiso 1 1 d R
O10 O 0.6006(5) 0.8742(7) 0.3237(4) 0.120(3) Uani 1 1 d .
H101 H 0.6489 0.8710 0.2935 0.180 Uiso 1 1 d R
H102 H 0.6476 0.9176 0.3715 0.180 Uiso 1 1 d R
O11 O 0.2811(9) 0.5317(11) 0.2788(6) 0.187(4) Uani 1 1 d U
H111 H 0.2844 0.4565 0.3021 0.281 Uiso 1 1 d R
H112 H 0.2080 0.5704 0.2859 0.281 Uiso 1 1 d R
O12 O 0.2457(16) 0.6985(15) 0.1612(9) 0.297(7) Uani 1 1 d U
H121 H 0.2452 0.6231 0.1795 0.445 Uiso 1 1 d R
H122 H 0.1866 0.6766 0.1096 0.445 Uiso 1 1 d R
P1 P 0.07484(12) 1.14356(12) 0.23056(7) 0.0215(3) Uani 1 1 d .

loop_
_atom_site_aniso_label
_atom_site_aniso_U_11
_atom_site_aniso_U_22
_atom_site_aniso_U_33
_atom_site_aniso_U_23
_atom_site_aniso_U_13
_atom_site_aniso_U_12
C1 0.030(3) 0.053(4) 0.044(3) -0.022(3) 0.008(2) -0.001(3)
C2 0.054(4) 0.066(5) 0.066(4) -0.031(4) 0.033(3) -0.030(4)
C3 0.103(6) 0.043(4) 0.058(4) -0.018(3) 0.047(4) -0.033(4)
C4 0.080(4) 0.030(3) 0.039(3) 0.003(2) 0.028(3) -0.004(3)
C5 0.041(3) 0.031(3) 0.023(2) -0.002(2) 0.016(2) 0.005(2)
C6 0.029(2) 0.036(3) 0.027(2) 0.005(2) 0.012(2) 0.014(2)
C7 0.019(2) 0.020(2) 0.022(2) -0.0002(19) 0.0027(18) 0.0002(18)
C8 0.014(2) 0.022(2) 0.019(2) -0.0022(19) 0.0015(17) 0.0002(18)
Eu1 0.01389(12) 0.01704(14) 0.01491(12) -0.00080(8) 0.00018(9) -0.00047(8)
N1 0.030(2) 0.031(3) 0.026(2) -0.0092(18) 0.0114(17) -0.0021(18)
O1 0.0208(15) 0.0268(19) 0.0237(16) 0.0091(14) 0.0008(12) 0.0017(14)
O2 0.0249(17) 0.040(2) 0.0354(19) 0.0145(17) -0.0009(14) -0.0057(16)
O3 0.0284(16) 0.0262(18) 0.0200(15) 0.0051(13) 0.0057(13) 0.0076(14)
O4 0.0361(18) 0.026(2) 0.0255(17) -0.0043(14) 0.0046(14) 0.0033(15)
O5 0.0198(15) 0.037(2) 0.0263(16) -0.0109(15) 0.0078(13) -0.0051(14)
O6 0.0211(16) 0.036(2) 0.0259(17) -0.0106(15) 0.0066(13) -0.0017(14)
O7 0.0168(15) 0.0275(19) 0.0346(18) 0.0066(15) -0.0063(13) -0.0030(14)
O8 0.0158(15) 0.0304(19) 0.0246(16) 0.0072(14) -0.0052(13) -0.0037(14)
O9 0.037(2) 0.100(4) 0.075(3) -0.056(3) 0.034(2) -0.026(2)
O10 0.044(3) 0.229(9) 0.080(4) -0.043(4) 0.016(3) -0.051(4)
O11 0.141(6) 0.244(9) 0.190(7) -0.072(7) 0.078(5) -0.009(6)
O12 0.336(11) 0.285(11) 0.251(10) -0.033(8) 0.091(8) 0.007(9)
P1 0.0186(5) 0.0241(6) 0.0176(5) 0.0049(5) 0.0022(4) 0.0027(5)

loop_
_atom_type_symbol
_atom_type_description
_atom_type_scat_dispersion_real
_atom_type_scat_dispersion_imag
_atom_type_scat_source
C C 0.0033 0.0016 'International Tables Vol C Tables 4.2.6.8 and 6.1.1.4'
H H 0.0000 0.0000 'International Tables Vol C Tables 4.2.6.8 and 6.1.1.4'
Eu Eu -0.1578 3.6682 'International Tables Vol C Tables 4.2.6.8 and 6.1.1.4'
O O 0.0106 0.0060 'International Tables Vol C Tables 4.2.6.8 and 6.1.1.4'
P P 0.1023 0.0942 'International Tables Vol C Tables 4.2.6.8 and 6.1.1.4'
N N 0.0061 0.0033 'International Tables Vol C Tables 4.2.6.8 and 6.1.1.4'

loop_
_geom_angle_atom_site_label_1
_geom_angle_atom_site_label_2
_geom_angle_atom_site_label_3
_geom_angle
_geom_angle_site_symmetry_1
_geom_angle_site_symmetry_3
N1 C1 C2 119.8(6) . .
N1 C1 H1 120.1 . .
C2 C1 H1 120.1 . .
C3 C2 C1 120.1(6) . .
C3 C2 H2 120.0 . .
C1 C2 H2 120.0 . .
C2 C3 C4 119.4(6) . .
C2 C3 H3 120.3 . .
C4 C3 H3 120.3 . .
C5 C4 C3 120.8(6) . .
C5 C4 H4 119.6 . .
C3 C4 H4 119.6 . .
N1 C5 C4 118.1(5) . .
N1 C5 C6 117.8(5) . .
C4 C5 C6 124.0(5) . .
C5 C6 P1 113.5(3) . .
C5 C6 H6A 108.9 . .
P1 C6 H6A 108.9 . .
C5 C6 H6B 108.9 . .
P1 C6 H6B 108.9 . .
H6A C6 H6B 107.7 . .
O6 C7 O5 126.7(4) . .
O6 C7 C7 116.7(5) . 3_576
O5 C7 C7 116.6(5) . 3_576
O6 C7 Eu1 166.7(3) . 3_576
O5 C7 Eu1 40.3(2) . 3_576
C7 C7 Eu1 76.3(3) 3_576 3_576
O7 C8 O8 126.1(4) . .
O7 C8 C8 118.2(4) . 3_676
O8 C8 C8 115.7(5) . 3_676
O3 Eu1 O1 85.17(11) 2_545 .
O3 Eu1 O4 78.01(11) 2_545 2_545
O1 Eu1 O4 147.14(11) . 2_545
O3 Eu1 O9 71.92(12) 2_545 .
O1 Eu1 O9 90.57(15) . .
O4 Eu1 O9 110.25(16) 2_545 .
O3 Eu1 O5 144.28(10) 2_545 3_576
O1 Eu1 O5 93.59(11) . 3_576
O4 Eu1 O5 84.38(11) 2_545 3_576
O9 Eu1 O5 143.78(12) . 3_576
O3 Eu1 O6 78.57(11) 2_545 .
O1 Eu1 O6 76.68(11) . .
O4 Eu1 O6 72.45(12) 2_545 .
O9 Eu1 O6 148.74(12) . .
O5 Eu1 O6 66.50(10) 3_576 .
O3 Eu1 O7 126.78(11) 2_545 .
O1 Eu1 O7 138.09(11) . .
O4 Eu1 O7 73.11(11) 2_545 .
O9 Eu1 O7 77.54(13) . .
O5 Eu1 O7 75.47(11) 3_576 .
O6 Eu1 O7 130.29(11) . .
O3 Eu1 O8 138.36(10) 2_545 3_676
O1 Eu1 O8 72.56(10) . 3_676
O4 Eu1 O8 136.63(10) 2_545 3_676
O9 Eu1 O8 73.56(13) . 3_676
O5 Eu1 O8 73.49(11) 3_576 3_676
O6 Eu1 O8 127.00(11) . 3_676
O7 Eu1 O8 65.53(10) . 3_676
O3 Eu1 C7 124.93(10) 2_545 3_576
O1 Eu1 C7 89.31(11) . 3_576
O4 Eu1 C7 77.92(12) 2_545 3_576
O9 Eu1 C7 163.05(12) . 3_576
O5 Eu1 C7 19.52(10) 3_576 3_576
O6 Eu1 C7 47.04(10) . 3_576
O7 Eu1 C7 91.33(11) . 3_576
O8 Eu1 C7 90.27(11) 3_676 3_576
O3 Eu1 H91 57.4 2_545 .
O1 Eu1 H91 91.3 . .
O4 Eu1 H91 102.7 2_545 .
O9 Eu1 H91 14.7 . .
O5 Eu1 H91 158.1 3_576 .
O6 Eu1 H91 135.3 . .
O7 Eu1 H91 86.7 . .
O8 Eu1 H91 87.8 3_676 .
C7 Eu1 H91 177.7 3_576 .
O4 N1 C1 118.4(4) . .
O4 N1 C5 119.9(4) . .
C1 N1 C5 121.7(5) . .
P1 O1 Eu1 146.85(18) . .
P1 O2 H2A 109.5 . .
P1 O3 Eu1 145.14(18) . 2
N1 O4 Eu1 128.4(3) . 2
C7 O5 Eu1 120.2(3) . 3_576
C7 O6 Eu1 119.8(3) . .
C8 O7 Eu1 119.2(3) . .
C8 O8 Eu1 119.5(3) . 3_676
Eu1 O9 H91 112.4 . .
Eu1 O9 H92 121.2 . .
H91 O9 H92 126.1 . .
H101 O10 H102 110.5 . .
H111 O11 H112 105.1 . .
H121 O12 H122 90.4 . .
O3 P1 O1 114.79(18) . .
O3 P1 O2 109.4(2) . .
O1 P1 O2 110.37(17) . .
O3 P1 C6 109.2(2) . .
O1 P1 C6 108.7(2) . .
O2 P1 C6 103.8(2) . .

loop_
_geom_bond_atom_site_label_1
_geom_bond_atom_site_label_2
_geom_bond_distance
_geom_bond_site_symmetry_2
C1 N1 1.355(6) .
C1 C2 1.370(9) .
C1 H1 0.9300 .
C2 C3 1.358(10) .
C2 H2 0.9300 .
C3 C4 1.381(9) .
C3 H3 0.9300 .
C4 C5 1.376(7) .
C4 H4 0.9300 .
C5 N1 1.361(6) .
C5 C6 1.477(7) .
C6 P1 1.810(5) .
C6 H6A 0.9700 .
C6 H6B 0.9700 .
C7 O6 1.238(5) .
C7 O5 1.252(5) .
C7 C7 1.556(8) 3_576
C7 Eu1 3.241(4) 3_576
C8 O7 1.244(5) .
C8 O8 1.256(5) .
C8 C8 1.533(9) 3_676
Eu1 O3 2.298(3) 2_545
Eu1 O1 2.313(3) .
Eu1 O4 2.397(3) 2_545
Eu1 O9 2.402(4) .
Eu1 O5 2.425(3) 3_576
Eu1 O6 2.447(3) .
Eu1 O7 2.453(3) .
Eu1 O8 2.474(3) 3_676
Eu1 C7 3.241(4) 3_576
Eu1 H91 2.7842 .
N1 O4 1.327(5) .
O1 P1 1.503(3) .
O2 P1 1.577(3) .
O2 H2A 0.8200 .
O3 P1 1.492(3) .
O3 Eu1 2.298(3) 2
O4 Eu1 2.397(3) 2
O5 Eu1 2.425(3) 3_576
O8 Eu1 2.474(3) 3_676
O9 H91 0.7643 .
O9 H92 0.8618 .
O10 H101 0.8058 .
O10 H102 0.8751 .
O11 H111 0.8773 .
O11 H112 0.8677 .
O12 H121 0.8521 .
O12 H122 0.8582 .

loop_
_geom_hbond_atom_site_label_D
_geom_hbond_atom_site_label_H
_geom_hbond_atom_site_label_A
_geom_hbond_distance_DH
_geom_hbond_distance_HA
_geom_hbond_distance_DA
_geom_hbond_angle_DHA
_geom_hbond_site_symmetry_A
O2 H2A O8 0.82 1.81 2.616(4) 166.9 3_676
O9 H91 O3 0.76 2.48 2.762(5) 103.8 2_545
O9 H91 O11 0.76 2.49 3.111(12) 138.9 .
O10 H101 O11 0.81 2.32 2.906(11) 130.0 2_655
O10 H101 O2 0.81 2.53 3.179(7) 138.4 2_645
O10 H102 O5 0.88 2.06 2.905(6) 161.0 1_655
O10 H102 O6 0.88 2.67 3.068(5) 108.7 1_655
O11 H112 O1 0.87 2.45 3.082(9) 130.1 2_545
O11 H112 O3 0.87 2.49 3.321(10) 159.6 2_545
O12 H121 O11 0.85 1.82 2.545(18) 142.2 .
O12 H122 O4 0.86 2.30 2.886(15) 125.2 3_575
O12 H122 O5 0.86 2.59 3.220(15) 131.2 2_545
